data_2224204
loop_
_publ_author_name
'Goh, Jia Hao'
'Fun, Hoong-Kun'
Nithinchandra
'Kalluraya, B.'

_publ_section_title (4-Methylphenyl)[3-(5-nitro-2-furyl)-1-phenyl-1<i>H</i>-pyrazol-4-yl]methanone
_journal_coeditor_code FJ2257
_journal_issue 12
_journal_name_full 'Acta Crystallographica Section E'
_journal_page_first o3088
_journal_page_last o3089
_journal_paper_doi 10.1107/S1600536809047217
_journal_volume 65
_journal_year 2009
_chemical_formula_iupac 'C21 H15 N3 O4'
_chemical_formula_moiety 'C21 H15 N3 O4'
_chemical_formula_sum 'C21 H15 N3 O4'
_chemical_formula_weight 373.36
_chemical_name_systematic (4-Methylphenyl)[3-(5-nitro-2-furyl)-1-phenyl-1<i>H</i>-pyrazol-4-yl]methanone
_space_group_IT_number 14
_symmetry_cell_setting monoclinic
_symmetry_space_group_name_Hall '-P 2ybc'
_symmetry_space_group_name_H-M 'P 1 21/c 1'
_atom_sites_solution_hydrogens geom
_atom_sites_solution_primary direct
_atom_sites_solution_secondary difmap
_audit_creation_method SHELXL-97
_cell_angle_alpha 90.00
_cell_angle_beta 107.2020(10)
_cell_angle_gamma 90.00
_cell_formula_units_Z 4
_cell_length_a 11.3859(2)
_cell_length_b 7.5746(2)
_cell_length_c 21.0008(4)
_cell_measurement_reflns_used 2474
_cell_measurement_temperature 100.00(10)
_cell_measurement_theta_max 30.06
_cell_measurement_theta_min 3.26
_cell_volume 1730.17(6)
_computing_cell_refinement 'SAINT (Bruker, 2005)'
_computing_data_collection 'APEX2 (Bruker, 2005)'
_computing_data_reduction 'SAINT (Bruker, 2005)'
_computing_molecular_graphics 'SHELXTL (Sheldrick, 2008)'
_computing_publication_material
;
SHELXTL (Sheldrick, 2008) and PLATON (Spek, 2009)
;
_computing_structure_refinement 'SHELXTL (Sheldrick, 2008)'
_computing_structure_solution 'SHELXTL (Sheldrick, 2008)'
_diffrn_ambient_temperature 100.00(10)
_diffrn_measured_fraction_theta_full 0.996
_diffrn_measured_fraction_theta_max 0.996
_diffrn_measurement_device_type
;
Bruker SMART APEXII CCD area-detector
;
_diffrn_measurement_method '\f and \w'
_diffrn_radiation_monochromator graphite
_diffrn_radiation_source 'fine-focus sealed tube'
_diffrn_radiation_type MoK\a
_diffrn_radiation_wavelength 0.71073
_diffrn_reflns_av_R_equivalents 0.0854
_diffrn_reflns_av_sigmaI/netI 0.1168
_diffrn_reflns_limit_h_max 16
_diffrn_reflns_limit_h_min -15
_diffrn_reflns_limit_k_max 9
_diffrn_reflns_limit_k_min -10
_diffrn_reflns_limit_l_max 29
_diffrn_reflns_limit_l_min -29
_diffrn_reflns_number 22336
_diffrn_reflns_theta_full 30.11
_diffrn_reflns_theta_max 30.11
_diffrn_reflns_theta_min 2.03
_diffrn_standards_number 0
_exptl_absorpt_coefficient_mu 0.102
_exptl_absorpt_correction_T_max 0.9900
_exptl_absorpt_correction_T_min 0.9813
_exptl_absorpt_correction_type multi-scan
_exptl_absorpt_process_details '(<i>SADABS</i>; Bruker, 2005)'
_exptl_crystal_colour brown
_exptl_crystal_density_diffrn 1.433
_exptl_crystal_density_method 'not measured'
_exptl_crystal_description block
_exptl_crystal_F_000 776
_exptl_crystal_size_max 0.186
_exptl_crystal_size_mid 0.176
_exptl_crystal_size_min 0.099
_refine_diff_density_max 0.267
_refine_diff_density_min -0.279
_refine_ls_extinction_method none
_refine_ls_goodness_of_fit_ref 1.017
_refine_ls_hydrogen_treatment constr
_refine_ls_matrix_type full
_refine_ls_number_parameters 254
_refine_ls_number_reflns 5085
_refine_ls_number_restraints 0
_refine_ls_restrained_S_all 1.017
_refine_ls_R_factor_all 0.1608
_refine_ls_R_factor_gt 0.0671
_refine_ls_shift/su_max 0.000
_refine_ls_shift/su_mean 0.000
_refine_ls_structure_factor_coef Fsqd
_refine_ls_weighting_details 'calc w=1/[\s^2^(Fo^2^)+(0.0519P)^2^+0.0761P] where P=(Fo^2^+2Fc^2^)/3'
_refine_ls_weighting_scheme calc
_refine_ls_wR_factor_gt 0.1114
_refine_ls_wR_factor_ref 0.1353
_reflns_number_gt 2678
_reflns_number_total 5085
_reflns_threshold_expression I>2\s(I)
_cod_data_source_file fj2257.cif
_cod_data_source_block I
_cod_depositor_comments
;
The following automatic conversions were performed:
'_symmetry_cell_setting' value 'Monoclinic' changed to 'monoclinic'
according to '/home/saulius/struct/CIF-dictionaries/cif_core.dic'
dictionary named 'cif_core.dic' version 2.4.1 from 2010-06-29.

Automatic conversion script
Id: cif_fix_enum 1527 2010-12-29 10:47:43Z saulius 

The following automatic conversions were performed:

'_symmetry_cell_setting' value 'Monoclinic' changed to 'monoclinic'
according to /home/saulius/struct/CIF-dictionaries/cif_core.dic
dictionary named 'cif_core.dic' version 2.4.1 from 2010-06-29.

Automatic conversion script
Id: cif_fix_values 1715 2011-07-08 13:25:40Z adriana 
;
_cod_original_sg_symbol_H-M 'P 21/c'
_cod_database_code 2224204
_cod_database_fobs_code 2224204

loop_
_symmetry_equiv_pos_as_xyz
'x, y, z'
'-x, y+1/2, -z+1/2'
'-x, -y, -z'
'x, -y-1/2, z-1/2'

loop_
_atom_site_type_symbol
_atom_site_label
_atom_site_fract_x
_atom_site_fract_y
_atom_site_fract_z
_atom_site_U_iso_or_equiv
_atom_site_adp_type
_atom_site_calc_flag
_atom_site_refinement_flags
_atom_site_occupancy
_atom_site_disorder_assembly
_atom_site_disorder_group
O O1 -0.26961(11) 0.68826(17) -0.02101(6) 0.0275(3) Uani d . 1 . .
O O2 0.05600(11) 0.98467(18) 0.11675(6) 0.0286(3) Uani d . 1 . .
O O3 -0.56846(12) 0.7483(2) -0.01746(8) 0.0464(4) Uani d . 1 . .
O O4 -0.49541(13) 0.5852(2) -0.08230(8) 0.0473(4) Uani d . 1 . .
N N1 0.04825(13) 0.6498(2) -0.06270(7) 0.0219(4) Uani d . 1 . .
N N2 -0.06690(14) 0.6518(2) -0.05573(8) 0.0245(4) Uani d . 1 . .
N N3 -0.48241(15) 0.6877(2) -0.03543(9) 0.0340(4) Uani d . 1 . .
C C1 0.33869(18) 0.7702(3) 0.12408(9) 0.0284(5) Uani d . 1 . .
H H1A 0.3085 0.6624 0.1049 0.034 Uiso calc R 1 . .
C C2 0.46370(18) 0.7905(3) 0.15579(10) 0.0320(5) Uani d . 1 . .
H H2A 0.5160 0.6946 0.1585 0.038 Uiso calc R 1 . .
C C3 0.51237(18) 0.9510(3) 0.18361(10) 0.0310(5) Uani d . 1 . .
C C4 0.43195(18) 1.0917(3) 0.17911(9) 0.0294(5) Uani d . 1 . .
H H4A 0.4628 1.2009 0.1965 0.035 Uiso calc R 1 . .
C C5 0.30696(18) 1.0725(3) 0.14930(9) 0.0269(5) Uani d . 1 . .
H H5A 0.2546 1.1675 0.1480 0.032 Uiso calc R 1 . .
C C6 0.25869(17) 0.9108(3) 0.12104(9) 0.0248(4) Uani d . 1 . .
C C7 0.12233(17) 0.8988(2) 0.09159(9) 0.0222(4) Uani d . 1 . .
C C8 0.06949(16) 0.7914(2) 0.03174(9) 0.0222(4) Uani d . 1 . .
C C9 -0.05508(16) 0.7393(2) 0.00105(9) 0.0220(4) Uani d . 1 . .
C C10 -0.16698(17) 0.7701(2) 0.01993(9) 0.0236(4) Uani d . 1 . .
C C11 -0.19765(17) 0.8688(3) 0.06673(10) 0.0281(5) Uani d . 1 . .
H H11A -0.1443 0.9338 0.1007 0.034 Uiso calc R 1 . .
C C12 -0.32650(18) 0.8533(3) 0.05368(10) 0.0327(5) Uani d . 1 . .
H H12A -0.3752 0.9068 0.0767 0.039 Uiso calc R 1 . .
C C13 -0.36327(17) 0.7451(3) 0.00098(10) 0.0274(5) Uani d . 1 . .
C C14 0.13067(17) 0.7302(2) -0.01160(9) 0.0220(4) Uani d . 1 . .
H H14A 0.2143 0.7425 -0.0064 0.026 Uiso calc R 1 . .
C C15 0.06792(17) 0.5688(2) -0.12035(9) 0.0232(4) Uani d . 1 . .
C C16 -0.02628(18) 0.4746(3) -0.16354(9) 0.0273(5) Uani d . 1 . .
H H16A -0.1025 0.4664 -0.1559 0.033 Uiso calc R 1 . .
C C17 -0.00643(19) 0.3924(3) -0.21841(10) 0.0331(5) Uani d . 1 . .
H H17A -0.0693 0.3275 -0.2473 0.040 Uiso calc R 1 . .
C C18 0.10610(19) 0.4062(3) -0.23042(10) 0.0345(5) Uani d . 1 . .
H H18A 0.1190 0.3516 -0.2674 0.041 Uiso calc R 1 . .
C C19 0.19937(19) 0.5017(3) -0.18716(10) 0.0328(5) Uani d . 1 . .
H H19A 0.2751 0.5111 -0.1953 0.039 Uiso calc R 1 . .
C C20 0.18140(18) 0.5839(3) -0.13170(10) 0.0278(5) Uani d . 1 . .
H H20A 0.2445 0.6481 -0.1026 0.033 Uiso calc R 1 . .
C C21 0.64761(18) 0.9736(3) 0.21836(11) 0.0425(6) Uani d . 1 . .
H H21A 0.6768 1.0784 0.2022 0.064 Uiso calc R 1 . .
H H21B 0.6916 0.8729 0.2095 0.064 Uiso calc R 1 . .
H H21C 0.6607 0.9838 0.2655 0.064 Uiso calc R 1 . .

loop_
_atom_site_aniso_label
_atom_site_aniso_U_11
_atom_site_aniso_U_22
_atom_site_aniso_U_33
_atom_site_aniso_U_12
_atom_site_aniso_U_13
_atom_site_aniso_U_23
O1 0.0179(7) 0.0278(8) 0.0350(8) -0.0026(6) 0.0053(6) 0.0027(6)
O2 0.0245(8) 0.0303(8) 0.0307(7) -0.0007(6) 0.0078(6) -0.0007(6)
O3 0.0191(8) 0.0648(12) 0.0557(10) -0.0010(8) 0.0118(8) -0.0040(9)
O4 0.0270(9) 0.0471(10) 0.0633(11) -0.0079(8) 0.0062(8) -0.0162(9)
N1 0.0163(8) 0.0217(9) 0.0264(8) -0.0011(7) 0.0045(7) 0.0028(7)
N2 0.0185(9) 0.0234(9) 0.0315(9) 0.0000(7) 0.0073(7) 0.0040(7)
N3 0.0214(10) 0.0361(11) 0.0429(11) -0.0028(8) 0.0069(9) 0.0053(9)
C1 0.0259(11) 0.0278(12) 0.0283(11) -0.0008(10) 0.0031(9) 0.0010(9)
C2 0.0228(11) 0.0345(13) 0.0354(12) 0.0051(10) 0.0035(10) 0.0009(10)
C3 0.0213(11) 0.0412(14) 0.0279(11) -0.0021(10) 0.0036(9) -0.0005(10)
C4 0.0262(11) 0.0302(12) 0.0292(11) -0.0049(10) 0.0040(9) -0.0017(9)
C5 0.0244(11) 0.0279(12) 0.0279(10) 0.0009(9) 0.0070(9) 0.0018(9)
C6 0.0205(10) 0.0289(11) 0.0242(10) -0.0020(9) 0.0052(9) 0.0042(9)
C7 0.0202(10) 0.0216(11) 0.0237(10) -0.0023(8) 0.0046(8) 0.0055(8)
C8 0.0180(10) 0.0207(10) 0.0259(10) -0.0008(8) 0.0033(8) 0.0051(8)
C9 0.0192(10) 0.0184(10) 0.0260(10) 0.0010(8) 0.0031(8) 0.0058(8)
C10 0.0187(10) 0.0206(11) 0.0283(10) -0.0031(8) 0.0021(9) 0.0059(8)
C11 0.0205(11) 0.0307(12) 0.0321(11) -0.0018(9) 0.0062(9) 0.0013(9)
C12 0.0242(11) 0.0372(13) 0.0386(12) -0.0002(10) 0.0124(10) 0.0007(10)
C13 0.0149(10) 0.0299(12) 0.0363(11) -0.0010(9) 0.0059(9) 0.0066(10)
C14 0.0164(10) 0.0212(11) 0.0251(10) -0.0016(8) 0.0013(8) 0.0052(8)
C15 0.0229(10) 0.0205(10) 0.0240(10) 0.0020(9) 0.0034(9) 0.0060(8)
C16 0.0209(11) 0.0295(12) 0.0281(10) -0.0006(9) 0.0020(9) 0.0042(9)
C17 0.0316(13) 0.0349(13) 0.0267(11) -0.0021(10) -0.0006(10) 0.0000(10)
C18 0.0383(13) 0.0374(13) 0.0269(11) 0.0072(11) 0.0083(10) 0.0007(10)
C19 0.0296(12) 0.0347(13) 0.0365(12) 0.0051(10) 0.0136(10) 0.0067(10)
C20 0.0217(11) 0.0275(11) 0.0319(11) -0.0009(9) 0.0042(9) 0.0030(9)
C21 0.0238(12) 0.0503(16) 0.0482(14) -0.0021(11) 0.0024(11) -0.0084(12)

loop_
_atom_type_symbol
_atom_type_description
_atom_type_scat_dispersion_real
_atom_type_scat_dispersion_imag
_atom_type_scat_source
C C 0.0033 0.0016 'International Tables Vol C Tables 4.2.6.8 and 6.1.1.4'
H H 0.0000 0.0000 'International Tables Vol C Tables 4.2.6.8 and 6.1.1.4'
N N 0.0061 0.0033 'International Tables Vol C Tables 4.2.6.8 and 6.1.1.4'
O O 0.0106 0.0060 'International Tables Vol C Tables 4.2.6.8 and 6.1.1.4'

loop_
_geom_angle_atom_site_label_1
_geom_angle_atom_site_label_2
_geom_angle_atom_site_label_3
_geom_angle_site_symmetry_1
_geom_angle_site_symmetry_3
_geom_angle
_geom_angle_publ_flag
C13 O1 C10 . . 104.64(15) ?
C14 N1 N2 . . 112.07(14) ?
C14 N1 C15 . . 128.45(15) ?
N2 N1 C15 . . 119.47(15) ?
C9 N2 N1 . . 104.81(15) ?
O4 N3 O3 . . 124.09(18) ?
O4 N3 C13 . . 119.78(17) ?
O3 N3 C13 . . 116.12(18) ?
C2 C1 C6 . . 120.08(19) ?
C2 C1 H1A . . 120.0 ?
C6 C1 H1A . . 120.0 ?
C1 C2 C3 . . 121.47(19) ?
C1 C2 H2A . . 119.3 ?
C3 C2 H2A . . 119.3 ?
C4 C3 C2 . . 117.98(19) ?
C4 C3 C21 . . 120.30(19) ?
C2 C3 C21 . . 121.72(19) ?
C5 C4 C3 . . 121.27(19) ?
C5 C4 H4A . . 119.4 ?
C3 C4 H4A . . 119.4 ?
C4 C5 C6 . . 120.43(18) ?
C4 C5 H5A . . 119.8 ?
C6 C5 H5A . . 119.8 ?
C1 C6 C5 . . 118.74(18) ?
C1 C6 C7 . . 123.94(18) ?
C5 C6 C7 . . 117.27(17) ?
O2 C7 C8 . . 120.88(17) ?
O2 C7 C6 . . 119.03(17) ?
C8 C7 C6 . . 120.04(16) ?
C14 C8 C9 . . 103.72(16) ?
C14 C8 C7 . . 126.29(17) ?
C9 C8 C7 . . 129.78(16) ?
N2 C9 C8 . . 111.36(15) ?
N2 C9 C10 . . 117.12(17) ?
C8 C9 C10 . . 131.49(18) ?
C11 C10 O1 . . 110.30(15) ?
C11 C10 C9 . . 135.64(18) ?
O1 C10 C9 . . 113.95(16) ?
C10 C11 C12 . . 106.71(18) ?
C10 C11 H11A . . 126.6 ?
C12 C11 H11A . . 126.6 ?
C13 C12 C11 . . 105.26(17) ?
C13 C12 H12A . . 127.4 ?
C11 C12 H12A . . 127.4 ?
C12 C13 O1 . . 113.05(17) ?
C12 C13 N3 . . 130.51(18) ?
O1 C13 N3 . . 116.41(18) ?
N1 C14 C8 . . 108.03(16) ?
N1 C14 H14A . . 126.0 ?
C8 C14 H14A . . 126.0 ?
C16 C15 C20 . . 120.81(18) ?
C16 C15 N1 . . 119.41(16) ?
C20 C15 N1 . . 119.78(17) ?
C15 C16 C17 . . 119.49(17) ?
C15 C16 H16A . . 120.3 ?
C17 C16 H16A . . 120.3 ?
C18 C17 C16 . . 120.4(2) ?
C18 C17 H17A . . 119.8 ?
C16 C17 H17A . . 119.8 ?
C19 C18 C17 . . 119.62(19) ?
C19 C18 H18A . . 120.2 ?
C17 C18 H18A . . 120.2 ?
C18 C19 C20 . . 120.77(18) ?
C18 C19 H19A . . 119.6 ?
C20 C19 H19A . . 119.6 ?
C15 C20 C19 . . 118.91(19) ?
C15 C20 H20A . . 120.5 ?
C19 C20 H20A . . 120.5 ?
C3 C21 H21A . . 109.5 ?
C3 C21 H21B . . 109.5 ?
H21A C21 H21B . . 109.5 ?
C3 C21 H21C . . 109.5 ?
H21A C21 H21C . . 109.5 ?
H21B C21 H21C . . 109.5 ?

loop_
_geom_bond_atom_site_label_1
_geom_bond_atom_site_label_2
_geom_bond_site_symmetry_2
_geom_bond_distance
_geom_bond_publ_flag
O1 C13 . 1.352(2) ?
O1 C10 . 1.377(2) ?
O2 C7 . 1.229(2) ?
O3 N3 . 1.2377(19) ?
O4 N3 . 1.228(2) ?
N1 C14 . 1.345(2) ?
N1 N2 . 1.3617(19) ?
N1 C15 . 1.433(2) ?
N2 C9 . 1.336(2) ?
N3 C13 . 1.414(2) ?
C1 C2 . 1.390(3) ?
C1 C6 . 1.391(3) ?
C1 H1A . 0.9300 ?
C2 C3 . 1.391(3) ?
C2 H2A . 0.9300 ?
C3 C4 . 1.390(3) ?
C3 C21 . 1.506(3) ?
C4 C5 . 1.383(3) ?
C4 H4A . 0.9300 ?
C5 C6 . 1.400(3) ?
C5 H5A . 0.9300 ?
C6 C7 . 1.494(3) ?
C7 C8 . 1.468(3) ?
C8 C14 . 1.380(2) ?
C8 C9 . 1.429(2) ?
C9 C10 . 1.461(2) ?
C10 C11 . 1.360(3) ?
C11 C12 . 1.415(3) ?
C11 H11A . 0.9300 ?
C12 C13 . 1.341(3) ?
C12 H12A . 0.9300 ?
C14 H14A . 0.9300 ?
C15 C16 . 1.381(3) ?
C15 C20 . 1.386(2) ?
C16 C17 . 1.386(3) ?
C16 H16A . 0.9300 ?
C17 C18 . 1.381(3) ?
C17 H17A . 0.9300 ?
C18 C19 . 1.380(3) ?
C18 H18A . 0.9300 ?
C19 C20 . 1.388(3) ?
C19 H19A . 0.9300 ?
C20 H20A . 0.9300 ?
C21 H21A . 0.9600 ?
C21 H21B . 0.9600 ?
C21 H21C . 0.9600 ?

loop_
_geom_hbond_atom_site_label_D
_geom_hbond_atom_site_label_H
_geom_hbond_atom_site_label_A
_geom_hbond_site_symmetry_A
_geom_hbond_distance_DH
_geom_hbond_distance_HA
_geom_hbond_distance_DA
_geom_hbond_angle_DHA
_geom_hbond_publ_flag
C11 H11A O2 . 0.9300 2.2400 2.902(2) 128 yes
C14 H14A O3 1_655 0.9300 2.5500 3.467(2) 168 yes
C20 H20A O3 1_655 0.9300 2.4600 3.373(3) 166 yes

loop_
_geom_torsion_atom_site_label_1
_geom_torsion_atom_site_label_2
_geom_torsion_atom_site_label_3
_geom_torsion_atom_site_label_4
_geom_torsion_site_symmetry_1
_geom_torsion_site_symmetry_2
_geom_torsion_site_symmetry_3
_geom_torsion_site_symmetry_4
_geom_torsion
_geom_torsion_publ_flag
C14 N1 N2 C9 . . . . 1.1(2) ?
C15 N1 N2 C9 . . . . -178.35(15) ?
C6 C1 C2 C3 . . . . -1.6(3) ?
C1 C2 C3 C4 . . . . 0.3(3) ?
C1 C2 C3 C21 . . . . 179.66(18) ?
C2 C3 C4 C5 . . . . 1.4(3) ?
C21 C3 C4 C5 . . . . -177.92(17) ?
C3 C4 C5 C6 . . . . -1.9(3) ?
C2 C1 C6 C5 . . . . 1.2(3) ?
C2 C1 C6 C7 . . . . -176.31(17) ?
C4 C5 C6 C1 . . . . 0.5(3) ?
C4 C5 C6 C7 . . . . 178.19(16) ?
C1 C6 C7 O2 . . . . 144.79(18) ?
C5 C6 C7 O2 . . . . -32.7(2) ?
C1 C6 C7 C8 . . . . -37.8(3) ?
C5 C6 C7 C8 . . . . 144.68(17) ?
O2 C7 C8 C14 . . . . 160.61(18) ?
C6 C7 C8 C14 . . . . -16.7(3) ?
O2 C7 C8 C9 . . . . -13.1(3) ?
C6 C7 C8 C9 . . . . 169.56(18) ?
N1 N2 C9 C8 . . . . -1.1(2) ?
N1 N2 C9 C10 . . . . 177.03(15) ?
C14 C8 C9 N2 . . . . 0.8(2) ?
C7 C8 C9 N2 . . . . 175.53(17) ?
C14 C8 C9 C10 . . . . -177.03(19) ?
C7 C8 C9 C10 . . . . -2.3(3) ?
C13 O1 C10 C11 . . . . 2.0(2) ?
C13 O1 C10 C9 . . . . -174.79(15) ?
N2 C9 C10 C11 . . . . -169.7(2) ?
C8 C9 C10 C11 . . . . 8.0(4) ?
N2 C9 C10 O1 . . . . 6.0(2) ?
C8 C9 C10 O1 . . . . -176.27(17) ?
O1 C10 C11 C12 . . . . -1.9(2) ?
C9 C10 C11 C12 . . . . 174.0(2) ?
C10 C11 C12 C13 . . . . 0.9(2) ?
C11 C12 C13 O1 . . . . 0.4(2) ?
C11 C12 C13 N3 . . . . -177.31(19) ?
C10 O1 C13 C12 . . . . -1.5(2) ?
C10 O1 C13 N3 . . . . 176.56(16) ?
O4 N3 C13 C12 . . . . -179.2(2) ?
O3 N3 C13 C12 . . . . 1.7(3) ?
O4 N3 C13 O1 . . . . 3.2(3) ?
O3 N3 C13 O1 . . . . -175.94(16) ?
N2 N1 C14 C8 . . . . -0.6(2) ?
C15 N1 C14 C8 . . . . 178.73(16) ?
C9 C8 C14 N1 . . . . -0.1(2) ?
C7 C8 C14 N1 . . . . -175.08(17) ?
C14 N1 C15 C16 . . . . 172.41(18) ?
N2 N1 C15 C16 . . . . -8.3(3) ?
C14 N1 C15 C20 . . . . -6.8(3) ?
N2 N1 C15 C20 . . . . 172.55(16) ?
C20 C15 C16 C17 . . . . 0.8(3) ?
N1 C15 C16 C17 . . . . -178.34(17) ?
C15 C16 C17 C18 . . . . -0.9(3) ?
C16 C17 C18 C19 . . . . 0.4(3) ?
C17 C18 C19 C20 . . . . 0.0(3) ?
C16 C15 C20 C19 . . . . -0.4(3) ?
N1 C15 C20 C19 . . . . 178.79(17) ?
C18 C19 C20 C15 . . . . -0.1(3) ?

loop_
_cod_related_entry_id
_cod_related_entry_database
_cod_related_entry_code
1 ChemSpider 9712799
